data_4500286
loop_
_publ_author_name
'Aijaz, Arshad'
'Sa\~nudo, E. Carolina'
'Bharadwaj, Parimal K.'

_publ_section_title
;
 Construction of Coordination Polymers with a Bifurcating Ligand:
 Synthesis, Structure, Photoluminescence, and Magnetic Studies
;
_journal_issue 4
_journal_name_full 'Crystal Growth &amp; Design'
_journal_page_first 1122
_journal_paper_doi 10.1021/cg101351b
_journal_volume 11
_journal_year 2011
_chemical_formula_moiety 'C13 H11 Cd I N4 O3'
_chemical_formula_sum 'C13 H11 Cd I N4 O3'
_chemical_formula_weight 510.56
_chemical_name_systematic
;
 ?
;
_space_group_IT_number 14
_symmetry_cell_setting monoclinic
_symmetry_space_group_name_Hall '-P 2ybc'
_symmetry_space_group_name_H-M 'P 1 21/c 1'
_atom_sites_solution_hydrogens geom
_atom_sites_solution_primary direct
_atom_sites_solution_secondary difmap
_audit_creation_method SHELXL-97
_cell_angle_alpha 90.000
_cell_angle_beta 105.072(5)
_cell_angle_gamma 90.000
_cell_formula_units_Z 4
_cell_length_a 10.719(7)
_cell_length_b 17.883(5)
_cell_length_c 8.208(3)
_cell_measurement_reflns_used 999
_cell_measurement_temperature 100(2)
_cell_measurement_theta_max 27.0
_cell_measurement_theta_min 2.2
_cell_volume 1519.2(12)
_computing_cell_refinement 'SAINT 6.45 ( Bruker, 2003)'
_computing_data_collection 'SMART 5.628 (Bruker, 2003)'
_computing_data_reduction 'SAINT 6.45 ( Bruker, 2003)'
_computing_molecular_graphics 'DIAMOND 2.1e'
_computing_structure_refinement 'SHELXL-97 (Sheldrick, 1997)'
_computing_structure_solution SIR-97
_diffrn_ambient_temperature 100(2)
_diffrn_measured_fraction_theta_full 0.997
_diffrn_measured_fraction_theta_max 0.997
_diffrn_measurement_device_type 'BRUKER SMART APEX'
_diffrn_measurement_method /w-scans
_diffrn_radiation_monochromator graphite
_diffrn_radiation_source 'fine-focus sealed tube'
_diffrn_radiation_type MoK\a
_diffrn_radiation_wavelength 0.71069
_diffrn_reflns_av_R_equivalents 0.0448
_diffrn_reflns_av_sigmaI/netI 0.0497
_diffrn_reflns_limit_h_max 13
_diffrn_reflns_limit_h_min -12
_diffrn_reflns_limit_k_max 22
_diffrn_reflns_limit_k_min -22
_diffrn_reflns_limit_l_max 10
_diffrn_reflns_limit_l_min -7
_diffrn_reflns_number 8934
_diffrn_reflns_theta_full 26.98
_diffrn_reflns_theta_max 27.00
_diffrn_reflns_theta_min 1.97
_exptl_absorpt_coefficient_mu 3.487
_exptl_absorpt_correction_T_max 0.7219
_exptl_absorpt_correction_T_min 0.6410
_exptl_absorpt_correction_type empirical
_exptl_absorpt_process_details SADABS
_exptl_crystal_colour colorless
_exptl_crystal_density_diffrn 2.232
_exptl_crystal_density_method 'not measured'
_exptl_crystal_description block
_exptl_crystal_F_000 968
_exptl_crystal_size_max 0.16
_exptl_crystal_size_mid 0.14
_exptl_crystal_size_min 0.10
_refine_diff_density_max 1.082
_refine_diff_density_min -0.958
_refine_diff_density_rms 0.212
_refine_ls_extinction_method none
_refine_ls_goodness_of_fit_ref 1.071
_refine_ls_hydrogen_treatment refU
_refine_ls_matrix_type full
_refine_ls_number_parameters 207
_refine_ls_number_reflns 3308
_refine_ls_number_restraints 3
_refine_ls_restrained_S_all 1.071
_refine_ls_R_factor_all 0.0522
_refine_ls_R_factor_gt 0.0357
_refine_ls_shift/su_max 0.000
_refine_ls_shift/su_mean 0.000
_refine_ls_structure_factor_coef Fsqd
_refine_ls_weighting_details 'calc w=1/[\s^2^(Fo^2^)+(0.0448P)^2^+0.9830P] where P=(Fo^2^+2Fc^2^)/3'
_refine_ls_weighting_scheme calc
_refine_ls_wR_factor_gt 0.0837
_refine_ls_wR_factor_ref 0.0966
_reflns_number_gt 2654
_reflns_number_total 3308
_reflns_threshold_expression >2sigma(I)
_cod_data_source_file cg101351b_si_002.cif
_cod_data_source_block 1
_cod_depositor_comments
;
The following automatic conversions were performed:

'_symmetry_cell_setting' value 'Monoclinic' changed to 'monoclinic'
according to /home/saulius/struct/CIF-dictionaries/cif_core.dic
dictionary named 'cif_core.dic' version 2.4.1 from 2010-06-29.

Automatic conversion script
Id: cif_fix_values 1715 2011-07-08 13:25:40Z adriana 
;
_cod_original_sg_symbol_H-M P21/c
_cod_database_code 4500286

loop_
_symmetry_equiv_pos_as_xyz
'x, y, z'
'-x, y+1/2, -z+1/2'
'-x, -y, -z'
'x, -y-1/2, z-1/2'

loop_
_atom_site_label
_atom_site_type_symbol
_atom_site_fract_x
_atom_site_fract_y
_atom_site_fract_z
_atom_site_U_iso_or_equiv
_atom_site_adp_type
_atom_site_occupancy
_atom_site_symmetry_multiplicity
_atom_site_calc_flag
_atom_site_refinement_flags
I1 I 0.15050(3) 0.074373(19) 0.87923(5) 0.04917(14) Uani 1 1 d .
Cd1 Cd 0.26191(3) 0.028735(17) 0.63152(5) 0.03607(13) Uani 1 1 d .
N1 N 0.4733(4) 0.0583(2) 0.7052(6) 0.0419(10) Uani 1 1 d .
N2 N 0.6564(3) 0.1148(2) 0.8205(5) 0.0344(9) Uani 1 1 d .
N3 N 0.1947(3) 0.1110(2) 0.4166(5) 0.0359(9) Uani 1 1 d .
N4 N 0.0586(3) 0.17853(19) 0.2254(5) 0.0332(9) Uani 1 1 d .
O1 O 0.6647(3) 0.3983(2) 0.8294(5) 0.0583(11) Uani 1 1 d .
O2 O 0.8530(3) 0.42785(16) 0.9965(5) 0.0443(9) Uani 1 1 d .
C1 C 0.5732(4) 0.0109(3) 0.7026(6) 0.0384(11) Uani 1 1 d .
H1 H 0.5636 -0.0375 0.6595 0.046 Uiso 1 1 calc R
C2 C 0.6864(4) 0.0442(2) 0.7711(6) 0.0374(11) Uani 1 1 d .
H2 H 0.7684 0.0243 0.7831 0.045 Uiso 1 1 calc R
C3 C 0.5263(4) 0.1194(3) 0.7763(7) 0.0422(12) Uani 1 1 d .
H3 H 0.4802 0.1613 0.7945 0.051 Uiso 1 1 calc R
C4 C 0.7435(4) 0.1702(2) 0.9074(6) 0.0350(10) Uani 1 1 d .
C5 C 0.8581(4) 0.1477(2) 1.0213(6) 0.0345(10) Uani 1 1 d .
H5 H 0.8771 0.0972 1.0401 0.041 Uiso 1 1 calc R
C6 C 0.9426(4) 0.2014(2) 1.1055(6) 0.0308(10) Uani 1 1 d .
C7 C 0.9146(4) 0.2774(2) 1.0778(6) 0.0335(10) Uani 1 1 d .
H7 H 0.9716 0.3133 1.1364 0.040 Uiso 1 1 calc R
C8 C 0.8009(4) 0.2988(2) 0.9622(6) 0.0338(10) Uani 1 1 d .
C9 C 0.7156(4) 0.2446(2) 0.8767(6) 0.0380(11) Uani 1 1 d .
H9 H 0.6398 0.2588 0.7986 0.046 Uiso 1 1 calc R
C10 C 0.7698(4) 0.3799(2) 0.9272(7) 0.0359(10) Uani 1 1 d .
C11 C 0.2563(5) 0.1746(3) 0.3822(7) 0.0444(13) Uani 1 1 d .
H11 H 0.3420 0.1868 0.4323 0.053 Uiso 1 1 calc R
C12 C 0.1740(4) 0.2164(3) 0.2653(7) 0.0443(12) Uani 1 1 d .
H12 H 0.1918 0.2618 0.2206 0.053 Uiso 1 1 calc R
C13 C 0.0767(4) 0.1155(2) 0.3170(6) 0.0365(11) Uani 1 1 d .
H13 H 0.0134 0.0793 0.3111 0.044 Uiso 1 1 calc R
OW1 O 0.4517(5) 0.3167(3) 0.6065(7) 0.0780(14) Uani 1 1 d D
H2O1 H 0.509(6) 0.351(3) 0.646(10) 0.10(3) Uiso 1 1 d D
H1O1 H 0.380(6) 0.340(5) 0.57(3) 0.14(11) Uiso 1 1 d D

loop_
_atom_site_aniso_label
_atom_site_aniso_U_11
_atom_site_aniso_U_22
_atom_site_aniso_U_33
_atom_site_aniso_U_23
_atom_site_aniso_U_13
_atom_site_aniso_U_12
I1 0.0580(2) 0.0402(2) 0.0473(3) 0.00334(15) 0.00996(18) 0.00791(14)
Cd1 0.03168(19) 0.02428(18) 0.0454(3) 0.00083(14) -0.00218(15) -0.00206(12)
N1 0.033(2) 0.0319(19) 0.054(3) -0.0020(19) 0.0002(18) -0.0008(16)
N2 0.0286(18) 0.0284(18) 0.040(2) -0.0020(17) -0.0024(16) -0.0004(14)
N3 0.0311(19) 0.0306(19) 0.040(2) 0.0030(17) -0.0013(17) 0.0003(15)
N4 0.0248(17) 0.0275(18) 0.041(2) 0.0004(16) -0.0024(16) -0.0009(14)
O1 0.043(2) 0.0361(19) 0.080(3) 0.0046(19) -0.0132(19) 0.0077(15)
O2 0.0417(19) 0.0245(15) 0.061(3) 0.0020(15) 0.0022(17) 0.0011(13)
C1 0.039(2) 0.027(2) 0.042(3) -0.002(2) 0.000(2) 0.0023(18)
C2 0.031(2) 0.032(2) 0.045(3) 0.001(2) 0.000(2) 0.0064(18)
C3 0.030(2) 0.033(2) 0.059(4) -0.006(2) 0.003(2) 0.0024(19)
C4 0.024(2) 0.032(2) 0.046(3) -0.002(2) 0.0036(19) -0.0046(17)
C5 0.032(2) 0.024(2) 0.044(3) 0.0015(19) 0.003(2) -0.0011(16)
C6 0.025(2) 0.031(2) 0.035(3) 0.0022(19) 0.0043(18) -0.0001(16)
C7 0.031(2) 0.028(2) 0.039(3) -0.0018(19) 0.004(2) -0.0036(17)
C8 0.031(2) 0.024(2) 0.046(3) 0.0027(19) 0.008(2) 0.0006(16)
C9 0.029(2) 0.029(2) 0.049(3) 0.004(2) -0.004(2) 0.0019(17)
C10 0.039(2) 0.025(2) 0.043(3) 0.003(2) 0.010(2) 0.0043(18)
C11 0.037(3) 0.037(3) 0.052(4) -0.001(2) -0.003(2) -0.010(2)
C12 0.039(3) 0.027(2) 0.060(4) 0.008(2) 0.000(2) -0.0090(18)
C13 0.028(2) 0.030(2) 0.046(3) 0.007(2) 0.000(2) -0.0028(17)
OW1 0.067(3) 0.072(3) 0.082(4) -0.001(3) -0.003(3) 0.003(3)

loop_
_atom_type_symbol
_atom_type_description
_atom_type_scat_dispersion_real
_atom_type_scat_dispersion_imag
_atom_type_scat_source
C C 0.0033 0.0016 'International Tables Vol C Tables 4.2.6.8 and 6.1.1.4'
H H 0.0000 0.0000 'International Tables Vol C Tables 4.2.6.8 and 6.1.1.4'
N N 0.0061 0.0033 'International Tables Vol C Tables 4.2.6.8 and 6.1.1.4'
O O 0.0106 0.0060 'International Tables Vol C Tables 4.2.6.8 and 6.1.1.4'
Cd Cd -0.8075 1.2024 'International Tables Vol C Tables 4.2.6.8 and 6.1.1.4'
I I -0.4742 1.8119 'International Tables Vol C Tables 4.2.6.8 and 6.1.1.4'

loop_
_geom_angle_atom_site_label_1
_geom_angle_atom_site_label_2
_geom_angle_atom_site_label_3
_geom_angle
_geom_angle_site_symmetry_1
_geom_angle_site_symmetry_3
N1 Cd1 N3 98.67(14) . .
N1 Cd1 O2 134.01(13) . 2_646
N3 Cd1 O2 97.52(13) . 2_646
N1 Cd1 O1 85.53(13) . 2_646
N3 Cd1 O1 138.13(15) . 2_646
O2 Cd1 O1 54.92(11) 2_646 2_646
N1 Cd1 C10 110.45(14) . 2_646
N3 Cd1 C10 119.97(15) . 2_646
O2 Cd1 C10 27.58(13) 2_646 2_646
O1 Cd1 C10 27.34(13) 2_646 2_646
N1 Cd1 I1 109.48(12) . .
N3 Cd1 I1 105.83(11) . .
O2 Cd1 I1 106.89(10) 2_646 .
O1 Cd1 I1 111.91(11) 2_646 .
C10 Cd1 I1 111.48(10) 2_646 .
C3 N1 C1 106.0(4) . .
C3 N1 Cd1 127.7(3) . .
C1 N1 Cd1 125.9(3) . .
C3 N2 C2 106.2(4) . .
C3 N2 C4 126.2(4) . .
C2 N2 C4 127.6(4) . .
C13 N3 C11 104.9(4) . .
C13 N3 Cd1 125.6(3) . .
C11 N3 Cd1 128.4(3) . .
C13 N4 C12 106.9(4) . .
C13 N4 C6 126.9(4) . 1_454
C12 N4 C6 126.2(4) . 1_454
C10 O1 Cd1 87.7(3) . 2_656
C10 O2 Cd1 95.5(3) . 2_656
C2 C1 N1 110.2(4) . .
C1 C2 N2 105.9(4) . .
N1 C3 N2 111.7(4) . .
C9 C4 C5 121.0(4) . .
C9 C4 N2 120.1(4) . .
C5 C4 N2 118.9(4) . .
C6 C5 C4 119.0(4) . .
C5 C6 C7 120.8(4) . .
C5 C6 N4 119.1(4) . 1_656
C7 C6 N4 120.1(4) . 1_656
C8 C7 C6 119.5(4) . .
C7 C8 C9 119.8(4) . .
C7 C8 C10 120.7(4) . .
C9 C8 C10 119.5(4) . .
C4 C9 C8 120.0(4) . .
O1 C10 O2 121.8(4) . .
O1 C10 C8 119.8(4) . .
O2 C10 C8 118.4(4) . .
O1 C10 Cd1 64.9(2) . 2_656
O2 C10 Cd1 56.9(2) . 2_656
C8 C10 Cd1 174.5(3) . 2_656
C12 C11 N3 110.0(4) . .
C11 C12 N4 106.1(4) . .
N3 C13 N4 112.0(4) . .

loop_
_geom_bond_atom_site_label_1
_geom_bond_atom_site_label_2
_geom_bond_distance
_geom_bond_site_symmetry_2
I1 Cd1 2.7366(12) .
Cd1 N1 2.251(4) .
Cd1 N3 2.267(4) .
Cd1 O2 2.281(3) 2_646
Cd1 O1 2.456(4) 2_646
Cd1 C10 2.710(4) 2_646
N1 C3 1.298(6) .
N1 C1 1.370(6) .
N2 C3 1.349(6) .
N2 C2 1.388(6) .
N2 C4 1.420(5) .
N3 C13 1.318(6) .
N3 C11 1.380(6) .
N4 C13 1.340(6) .
N4 C12 1.374(5) .
N4 C6 1.430(5) 1_454
O1 C10 1.246(6) .
O1 Cd1 2.456(4) 2_656
O2 C10 1.261(6) .
O2 Cd1 2.281(3) 2_656
C1 C2 1.338(6) .
C4 C9 1.373(6) .
C4 C5 1.396(6) .
C5 C6 1.376(6) .
C6 C7 1.397(6) .
C6 N4 1.430(5) 1_656
C7 C8 1.390(6) .
C8 C9 1.391(6) .
C8 C10 1.499(6) .
C10 Cd1 2.710(4) 2_656
C11 C12 1.348(7) .

loop_
_geom_torsion_atom_site_label_1
_geom_torsion_atom_site_label_2
_geom_torsion_atom_site_label_3
_geom_torsion_atom_site_label_4
_geom_torsion
_geom_torsion_site_symmetry_1
_geom_torsion_site_symmetry_4
N3 Cd1 N1 C3 69.4(5) . .
O2 Cd1 N1 C3 178.7(4) 2_646 .
O1 Cd1 N1 C3 -152.6(5) 2_646 .
C10 Cd1 N1 C3 -164.0(4) 2_646 .
I1 Cd1 N1 C3 -40.9(5) . .
N3 Cd1 N1 C1 -119.4(4) . .
O2 Cd1 N1 C1 -10.0(5) 2_646 .
O1 Cd1 N1 C1 18.7(4) 2_646 .
C10 Cd1 N1 C1 7.2(5) 2_646 .
I1 Cd1 N1 C1 130.3(4) . .
N1 Cd1 N3 C13 175.5(4) . .
O2 Cd1 N3 C13 38.7(4) 2_646 .
O1 Cd1 N3 C13 82.5(4) 2_646 .
C10 Cd1 N3 C13 55.7(4) 2_646 .
I1 Cd1 N3 C13 -71.3(4) . .
N1 Cd1 N3 C11 -18.5(4) . .
O2 Cd1 N3 C11 -155.3(4) 2_646 .
O1 Cd1 N3 C11 -111.5(4) 2_646 .
C10 Cd1 N3 C11 -138.3(4) 2_646 .
I1 Cd1 N3 C11 94.7(4) . .
C3 N1 C1 C2 -0.6(6) . .
Cd1 N1 C1 C2 -173.4(3) . .
N1 C1 C2 N2 0.8(6) . .
C3 N2 C2 C1 -0.7(6) . .
C4 N2 C2 C1 176.5(5) . .
C1 N1 C3 N2 0.1(6) . .
Cd1 N1 C3 N2 172.7(3) . .
C2 N2 C3 N1 0.4(6) . .
C4 N2 C3 N1 -176.9(5) . .
C3 N2 C4 C9 -35.9(8) . .
C2 N2 C4 C9 147.3(5) . .
C3 N2 C4 C5 145.3(5) . .
C2 N2 C4 C5 -31.5(7) . .
C9 C4 C5 C6 1.2(7) . .
N2 C4 C5 C6 179.9(4) . .
C4 C5 C6 C7 0.0(7) . .
C4 C5 C6 N4 178.4(4) . 1_656
C5 C6 C7 C8 -0.9(7) . .
N4 C6 C7 C8 -179.3(4) 1_656 .
C6 C7 C8 C9 0.7(7) . .
C6 C7 C8 C10 -178.6(4) . .
C5 C4 C9 C8 -1.4(8) . .
N2 C4 C9 C8 179.9(4) . .
C7 C8 C9 C4 0.4(7) . .
C10 C8 C9 C4 179.8(5) . .
Cd1 O1 C10 O2 1.9(5) 2_656 .
Cd1 O1 C10 C8 -176.9(4) 2_656 .
Cd1 O2 C10 O1 -2.0(5) 2_656 .
Cd1 O2 C10 C8 176.8(4) 2_656 .
C7 C8 C10 O1 -176.5(5) . .
C9 C8 C10 O1 4.2(7) . .
C7 C8 C10 O2 4.7(7) . .
C9 C8 C10 O2 -174.7(5) . .
C7 C8 C10 Cd1 34(4) . 2_656
C9 C8 C10 Cd1 -145(4) . 2_656
C13 N3 C11 C12 1.0(6) . .
Cd1 N3 C11 C12 -167.3(4) . .
N3 C11 C12 N4 0.0(6) . .
C13 N4 C12 C11 -1.0(6) . .
C6 N4 C12 C11 -179.4(5) 1_454 .
C11 N3 C13 N4 -1.6(6) . .
Cd1 N3 C13 N4 167.1(3) . .
C12 N4 C13 N3 1.7(6) . .
C6 N4 C13 N3 -179.9(4) 1_454 .
